data_7219238
loop_
_publ_author_name
'Pan, Jie'
'Liu, Cai-Ping'
'Jiang, Fei-Long'
'Wu, Ming-Yan'
'Chen, Lian'
'Qian, Jin-Jie'
'Su, Kong-Zhao'
'Wan, Xiu-Yan'
'Hong, Mao-Chun'

_publ_section_title
;
 Diverse architectures and luminescence properties of two novel copper(i)
 coordination polymers assembled from
 2,6-bis[3-(pyrid-4-yl)-1,2,4-triazolyl]pyridine ligands
;
_journal_issue 7
_journal_name_full CrystEngComm
_journal_page_first 1541
_journal_paper_doi 10.1039/C4CE02351J
_journal_volume 17
_journal_year 2015
_chemical_formula_sum 'C39 H22 Cu5 N19 O2'
_chemical_formula_weight 1106.46
_chemical_name_systematic
; 
 ? 
;
_space_group_IT_number 2
_symmetry_cell_setting triclinic
_symmetry_space_group_name_Hall '-P 1'
_symmetry_space_group_name_H-M 'P -1'
_atom_sites_solution_hydrogens geom
_atom_sites_solution_primary direct
_atom_sites_solution_secondary difmap
_audit_creation_method SHELXL-97
_audit_update_record
;
2014-11-18 deposited with the CCDC.
2015-01-05 downloaded from the CCDC.
;
_cell_angle_alpha 79.59(3)
_cell_angle_beta 76.45(3)
_cell_angle_gamma 79.82(4)
_cell_formula_units_Z 2
_cell_length_a 11.446(10)
_cell_length_b 13.434(14)
_cell_length_c 15.352(15)
_cell_measurement_reflns_used 6756
_cell_measurement_temperature 293(2)
_cell_measurement_theta_max 27.4778
_cell_measurement_theta_min 2.0624
_cell_volume 2235(4)
_computing_cell_refinement CrystalClear
_computing_data_collection 'CrystalClear (Rigaku, 2000)'
_computing_data_reduction CrystalClear
_computing_molecular_graphics 'SHELXL-97 (Sheldrick, 1997)'
_computing_publication_material 'SHELXL-97 (Sheldrick, 1997)'
_computing_structure_refinement 'SHELXL-97 (Sheldrick, 1997)'
_computing_structure_solution 'SHELXS-97 (Sheldrick, 1990)'
_diffrn_ambient_temperature 293(2)
_diffrn_measured_fraction_theta_full 0.983
_diffrn_measured_fraction_theta_max 0.983
_diffrn_measurement_device_type Mercury
_diffrn_measurement_method CCD_Profile_fitting
_diffrn_radiation_monochromator graphite
_diffrn_radiation_source 'fine-focus sealed tube'
_diffrn_radiation_type MoK\a
_diffrn_radiation_wavelength 0.71073
_diffrn_reflns_av_R_equivalents 0.0563
_diffrn_reflns_av_sigmaI/netI 0.0915
_diffrn_reflns_limit_h_max 14
_diffrn_reflns_limit_h_min -14
_diffrn_reflns_limit_k_max 17
_diffrn_reflns_limit_k_min -17
_diffrn_reflns_limit_l_max 19
_diffrn_reflns_limit_l_min -19
_diffrn_reflns_number 23199
_diffrn_reflns_theta_full 27.49
_diffrn_reflns_theta_max 27.49
_diffrn_reflns_theta_min 2.06
_exptl_absorpt_coefficient_mu 2.398
_exptl_absorpt_correction_T_max 0.6455
_exptl_absorpt_correction_T_min 0.5331
_exptl_absorpt_correction_type multi-scan
_exptl_absorpt_process_details 'CrystalClear (Rigaku Inc., 2007)'
_exptl_crystal_colour yellow
_exptl_crystal_density_diffrn 1.644
_exptl_crystal_density_method 'not measured'
_exptl_crystal_description block
_exptl_crystal_F_000 1100
_exptl_crystal_size_max 0.30
_exptl_crystal_size_mid 0.23
_exptl_crystal_size_min 0.20
_refine_diff_density_max 1.633
_refine_diff_density_min -2.088
_refine_diff_density_rms 0.290
_refine_ls_extinction_method none
_refine_ls_goodness_of_fit_ref 1.061
_refine_ls_hydrogen_treatment constr
_refine_ls_matrix_type full
_refine_ls_number_parameters 586
_refine_ls_number_reflns 10079
_refine_ls_number_restraints 0
_refine_ls_restrained_S_all 1.061
_refine_ls_R_factor_all 0.1241
_refine_ls_R_factor_gt 0.0827
_refine_ls_shift/su_max 0.043
_refine_ls_shift/su_mean 0.008
_refine_ls_structure_factor_coef Fsqd
_refine_ls_weighting_details 'calc w=1/[\s^2^(Fo^2^)+(0.2000P)^2^+0.0000P] where P=(Fo^2^+2Fc^2^)/3'
_refine_ls_weighting_scheme calc
_refine_ls_wR_factor_gt 0.2362
_refine_ls_wR_factor_ref 0.3222
_reflns_number_gt 6147
_reflns_number_total 10079
_reflns_threshold_expression >2sigma(I)
_cod_data_source_file c4ce02351j2.cif
_cod_data_source_block 2
_cod_depositor_comments
;
The following automatic conversions were performed:

'_exptl_absorpt_correction_type' value 'Multi-scan' changed to
'multi-scan' according to
/usr/data/users/saulius/crontab/automatic-downloads/rss-feeds/RSC/lib/dictionaries/cif_core.dic
dictionary named 'cif_core.dic' version 2.4.2 from 2011-04-26.

Automatic conversion script
Id: cif_fix_values 2935 2014-11-11 08:27:57Z andrius 

 Adding full bibliography for 7219237--7219238.cif.
;
_cod_original_sg_symbol_H-M P-1
_cod_database_code 7219238

loop_
_symmetry_equiv_pos_as_xyz
'x, y, z'
'-x, -y, -z'

loop_
_atom_site_label
_atom_site_type_symbol
_atom_site_fract_x
_atom_site_fract_y
_atom_site_fract_z
_atom_site_U_iso_or_equiv
_atom_site_adp_type
_atom_site_occupancy
_atom_site_symmetry_multiplicity
_atom_site_calc_flag
_atom_site_refinement_flags
Cu3 Cu 0.20021(9) 0.63781(7) 0.47923(7) 0.0367(3) Uani 1 1 d .
Cu4 Cu -0.57254(9) 0.33448(8) 0.89380(6) 0.0368(3) Uani 1 1 d .
Cu2 Cu 0.32764(10) 0.62898(8) 0.26946(7) 0.0409(3) Uani 1 1 d .
Cu1 Cu 0.19201(10) 0.51428(9) 0.21743(7) 0.0492(3) Uani 1 1 d .
Cu5 Cu -0.30141(14) 1.02949(9) 0.68497(10) 0.0707(5) Uani 1 1 d .
N15 N -0.0690(6) 0.5034(5) 0.6730(4) 0.0329(14) Uani 1 1 d .
N12 N -0.4261(6) 0.2326(5) 0.8927(4) 0.0353(14) Uani 1 1 d .
N14 N -0.1031(6) 0.2997(5) 0.7377(4) 0.0338(14) Uani 1 1 d .
N13 N -0.3283(6) 0.2585(5) 0.8257(5) 0.0366(15) Uani 1 1 d .
N11 N -0.2583(6) 0.1231(5) 0.9172(5) 0.0393(15) Uani 1 1 d .
C25 C -0.3797(7) 0.1512(6) 0.9465(5) 0.0311(15) Uani 1 1 d .
C33 C -0.0220(7) 0.5878(6) 0.6205(5) 0.0337(16) Uani 1 1 d .
C31 C 0.0006(7) 0.3170(6) 0.6791(6) 0.0358(17) Uani 1 1 d .
C24 C -0.4532(7) 0.1049(6) 1.0288(5) 0.0361(17) Uani 1 1 d .
C26 C -0.2339(7) 0.1943(6) 0.8410(6) 0.0389(18) Uani 1 1 d .
C27 C -0.1141(7) 0.2032(6) 0.7817(6) 0.0428(19) Uani 1 1 d .
C32 C 0.0116(7) 0.4250(6) 0.6388(6) 0.0364(17) Uani 1 1 d .
N7 N 0.3414(5) 0.5201(5) 0.4466(4) 0.0288(13) Uani 1 1 d .
N17 N 0.0797(6) 0.5580(5) 0.5627(5) 0.0354(14) Uani 1 1 d .
N16 N 0.1008(6) 0.4557(5) 0.5731(4) 0.0379(15) Uani 1 1 d .
N6 N 0.3645(6) 0.5154(5) 0.3562(4) 0.0365(15) Uani 1 1 d .
N8 N 0.4511(6) 0.3666(5) 0.4208(4) 0.0343(14) Uani 1 1 d .
N5 N 0.3898(6) 0.4316(5) 0.1961(4) 0.0336(14) Uani 1 1 d .
C14 C 0.3942(6) 0.4298(5) 0.4832(4) 0.0272(14) Uani 1 1 d .
C8 C 0.4204(7) 0.4099(6) 0.1100(5) 0.0308(15) Uani 1 1 d .
C11 C 0.5753(8) 0.3328(7) 0.2257(5) 0.044(2) Uani 1 1 d .
H11 H 0.6273 0.3084 0.2656 0.052 Uiso 1 1 calc R
C13 C 0.4282(6) 0.4255(5) 0.3434(4) 0.0251(14) Uani 1 1 d .
C12 C 0.4655(6) 0.3930(6) 0.2530(4) 0.0291(15) Uani 1 1 d .
N9 N 0.3871(6) 0.3483(6) 0.7693(4) 0.0396(16) Uani 1 1 d .
N3 N 0.2373(6) 0.4936(6) -0.0577(4) 0.0399(16) Uani 1 1 d .
N4 N 0.3376(6) 0.4361(6) -0.0308(4) 0.0400(16) Uani 1 1 d .
N2 N 0.2324(5) 0.5159(5) 0.0866(4) 0.0332(14) Uani 1 1 d .
C15 C 0.3902(7) 0.3999(6) 0.5824(5) 0.0304(15) Uani 1 1 d .
C18 C 0.3294(7) 0.4387(7) 0.7349(5) 0.042(2) Uani 1 1 d .
H18 H 0.2854 0.4828 0.7750 0.050 Uiso 1 1 calc R
C19 C 0.3322(7) 0.4693(6) 0.6431(5) 0.0373(18) Uani 1 1 d .
H19 H 0.2966 0.5343 0.6221 0.045 Uiso 1 1 calc R
C16 C 0.4455(7) 0.3083(6) 0.6156(5) 0.0350(17) Uani 1 1 d .
H16 H 0.4840 0.2606 0.5773 0.042 Uiso 1 1 calc R
C17 C 0.4442(8) 0.2865(6) 0.7077(5) 0.0352(17) Uani 1 1 d .
H17 H 0.4861 0.2242 0.7285 0.042 Uiso 1 1 calc R
C7 C 0.3330(7) 0.4525(7) 0.0544(5) 0.0360(17) Uani 1 1 d .
C9 C 0.5312(7) 0.3482(6) 0.0808(5) 0.0372(18) Uani 1 1 d .
H9 H 0.5524 0.3340 0.0216 0.045 Uiso 1 1 calc R
C10 C 0.6065(8) 0.3098(7) 0.1378(6) 0.044(2) Uani 1 1 d .
H10 H 0.6787 0.2682 0.1186 0.053 Uiso 1 1 calc R
C34 C -0.0794(8) 0.6918(7) 0.6297(6) 0.0406(18) Uani 1 1 d .
C6 C 0.1770(7) 0.5417(7) 0.0118(6) 0.044(2) Uani 1 1 d .
C21 C -0.6428(9) 0.0824(7) 1.1301(7) 0.052(2) Uani 1 1 d .
H21 H -0.7270 0.0969 1.1410 0.063 Uiso 1 1 calc R
C23 C -0.3996(9) 0.0367(7) 1.0949(6) 0.048(2) Uani 1 1 d .
H23 H -0.3158 0.0183 1.0840 0.058 Uiso 1 1 calc R
C22 C -0.4699(9) -0.0028(7) 1.1750(7) 0.053(2) Uani 1 1 d .
H22 H -0.4312 -0.0465 1.2171 0.064 Uiso 1 1 calc R
C1 C -0.0059(9) 0.6537(10) 0.0835(8) 0.069(3) Uani 1 1 d .
H1 H 0.0170 0.6379 0.1392 0.083 Uiso 1 1 calc R
C5 C 0.0655(8) 0.6112(8) 0.0090(7) 0.049(2) Uani 1 1 d .
C20 C -0.5786(8) 0.1273(8) 1.0488(6) 0.048(2) Uani 1 1 d .
H20 H -0.6191 0.1719 1.0082 0.058 Uiso 1 1 calc R
C29 C 0.0859(10) 0.1428(9) 0.7028(12) 0.108(6) Uani 1 1 d .
H29 H 0.1487 0.0896 0.6908 0.130 Uiso 1 1 calc R
C35 C -0.2028(10) 0.7146(8) 0.6422(10) 0.081(4) Uani 1 1 d .
H35 H -0.2490 0.6632 0.6454 0.097 Uiso 1 1 calc R
C30 C 0.0991(9) 0.2400(7) 0.6587(8) 0.066(3) Uani 1 1 d .
H30 H 0.1699 0.2543 0.6174 0.080 Uiso 1 1 calc R
C28 C -0.0230(10) 0.1221(8) 0.7666(10) 0.078(4) Uani 1 1 d .
C38 C -0.0210(11) 0.7706(9) 0.6305(10) 0.082(4) Uani 1 1 d .
H38 H 0.0627 0.7595 0.6256 0.098 Uiso 1 1 calc R
N10 N -0.5921(7) 0.0184(6) 1.1957(5) 0.0501(19) Uani 1 1 d .
C4 C 0.0216(11) 0.6391(10) -0.0726(8) 0.075(4) Uani 1 1 d .
H4 H 0.0656 0.6136 -0.1249 0.090 Uiso 1 1 calc R
N1 N -0.1531(9) 0.7447(9) -0.0011(9) 0.093(4) Uani 1 1 d .
C2 C -0.1100(11) 0.7190(11) 0.0743(10) 0.086(4) Uani 1 1 d .
H2 H -0.1541 0.7478 0.1249 0.103 Uiso 1 1 calc R
C3 C -0.0853(13) 0.7035(11) -0.0746(10) 0.090(5) Uani 1 1 d .
H3 H -0.1126 0.7196 -0.1287 0.108 Uiso 1 1 calc R
C37 C -0.0841(12) 0.8683(8) 0.6388(10) 0.083(4) Uani 1 1 d .
H37 H -0.0395 0.9210 0.6349 0.099 Uiso 1 1 calc R
C36 C -0.2594(11) 0.8123(9) 0.6503(12) 0.108(6) Uani 1 1 d .
H36 H -0.3431 0.8248 0.6551 0.130 Uiso 1 1 calc R
N18 N -0.2032(8) 0.8906(6) 0.6516(7) 0.068(3) Uani 1 1 d .
N19 N 0.2314(7) 0.7684(6) 0.4218(6) 0.053(2) Uani 1 1 d .
C39 C 0.2567(8) 0.8474(6) 0.3819(6) 0.042(2) Uani 1 1 d .
O1 O -0.468(3) -0.003(2) 1.395(2) 0.185(14) Uiso 0.55(2) 1 d P
O2 O -0.371(4) 0.123(3) 1.420(3) 0.192(18) Uiso 0.45(2) 1 d P
O3 O 0.062(4) -0.071(3) 0.939(3) 0.26(2) Uiso 0.55(2) 1 d P
O4 O 0.150(3) -0.123(3) 0.810(2) 0.156(14) Uiso 0.45(2) 1 d P

loop_
_atom_site_aniso_label
_atom_site_aniso_U_11
_atom_site_aniso_U_22
_atom_site_aniso_U_33
_atom_site_aniso_U_23
_atom_site_aniso_U_13
_atom_site_aniso_U_12
Cu3 0.0409(6) 0.0301(5) 0.0360(5) -0.0073(4) 0.0032(4) -0.0094(4)
Cu4 0.0383(5) 0.0447(6) 0.0271(5) -0.0127(4) -0.0070(4) 0.0028(4)
Cu2 0.0518(6) 0.0361(6) 0.0328(5) -0.0049(4) -0.0085(5) -0.0011(5)
Cu1 0.0500(7) 0.0646(8) 0.0304(6) -0.0193(5) 0.0097(5) -0.0125(5)
Cu5 0.0852(10) 0.0330(6) 0.0707(9) 0.0034(6) 0.0227(7) -0.0110(6)
N15 0.032(3) 0.032(3) 0.032(3) -0.012(3) 0.002(3) -0.003(3)
N12 0.041(4) 0.036(3) 0.031(3) -0.010(3) -0.008(3) -0.003(3)
N14 0.030(3) 0.035(3) 0.034(3) -0.006(3) 0.002(3) -0.009(3)
N13 0.032(3) 0.037(4) 0.039(4) -0.014(3) 0.005(3) -0.009(3)
N11 0.036(4) 0.035(4) 0.041(4) 0.009(3) -0.002(3) -0.013(3)
C25 0.037(4) 0.031(4) 0.025(3) 0.000(3) -0.005(3) -0.007(3)
C33 0.029(4) 0.033(4) 0.042(4) -0.011(3) -0.005(3) -0.010(3)
C31 0.032(4) 0.027(4) 0.043(4) -0.003(3) 0.006(3) -0.010(3)
C24 0.041(4) 0.030(4) 0.037(4) -0.001(3) -0.007(3) -0.009(3)
C26 0.033(4) 0.030(4) 0.049(5) -0.009(3) 0.001(3) -0.003(3)
C27 0.036(4) 0.030(4) 0.055(5) -0.002(4) 0.003(4) -0.005(3)
C32 0.031(4) 0.033(4) 0.047(5) -0.019(3) -0.003(3) -0.002(3)
N7 0.035(3) 0.031(3) 0.021(3) -0.004(2) -0.007(2) -0.002(3)
N17 0.028(3) 0.031(3) 0.044(4) -0.008(3) -0.001(3) -0.002(3)
N16 0.032(3) 0.038(4) 0.038(4) -0.011(3) 0.004(3) -0.002(3)
N6 0.035(3) 0.042(4) 0.035(3) -0.022(3) 0.004(3) -0.009(3)
N8 0.035(3) 0.042(4) 0.029(3) -0.017(3) -0.009(3) 0.002(3)
N5 0.035(3) 0.042(4) 0.027(3) -0.017(3) -0.007(3) 0.001(3)
C14 0.031(3) 0.035(4) 0.015(3) -0.004(3) 0.000(3) -0.009(3)
C8 0.031(4) 0.039(4) 0.022(3) -0.009(3) -0.004(3) -0.001(3)
C11 0.047(5) 0.054(5) 0.029(4) -0.012(4) -0.022(4) 0.018(4)
C13 0.031(3) 0.028(3) 0.014(3) 0.002(2) -0.002(3) -0.008(3)
C12 0.030(3) 0.033(4) 0.021(3) -0.005(3) -0.003(3) 0.002(3)
N9 0.042(4) 0.051(4) 0.029(3) -0.016(3) -0.011(3) 0.003(3)
N3 0.043(4) 0.053(4) 0.022(3) -0.006(3) -0.008(3) 0.001(3)
N4 0.034(3) 0.058(4) 0.029(3) -0.019(3) -0.010(3) 0.008(3)
N2 0.028(3) 0.045(4) 0.027(3) -0.011(3) -0.010(2) 0.007(3)
C15 0.034(4) 0.037(4) 0.023(3) -0.011(3) -0.010(3) -0.001(3)
C18 0.042(4) 0.054(5) 0.032(4) -0.023(4) -0.014(3) 0.010(4)
C19 0.046(4) 0.039(4) 0.027(4) -0.014(3) -0.011(3) 0.007(3)
C16 0.048(4) 0.030(4) 0.028(4) -0.010(3) -0.005(3) -0.005(3)
C17 0.057(5) 0.027(4) 0.018(3) 0.005(3) -0.015(3) 0.004(3)
C7 0.031(4) 0.051(5) 0.028(4) -0.020(3) -0.004(3) -0.003(3)
C9 0.036(4) 0.050(5) 0.028(4) -0.016(3) -0.011(3) 0.006(4)
C10 0.040(4) 0.058(5) 0.037(4) -0.026(4) -0.011(3) 0.013(4)
C34 0.041(4) 0.046(5) 0.034(4) -0.014(3) 0.000(3) -0.006(4)
C6 0.033(4) 0.067(6) 0.034(4) -0.023(4) -0.001(3) -0.005(4)
C21 0.046(5) 0.048(5) 0.054(6) -0.001(4) 0.005(4) -0.013(4)
C23 0.050(5) 0.043(5) 0.047(5) 0.007(4) -0.016(4) -0.003(4)
C22 0.053(6) 0.041(5) 0.055(6) 0.008(4) 0.004(4) -0.015(4)
C1 0.049(6) 0.093(9) 0.072(7) -0.049(7) -0.011(5) 0.008(6)
C5 0.042(5) 0.057(6) 0.053(5) -0.021(4) -0.012(4) 0.000(4)
C20 0.039(5) 0.056(6) 0.046(5) -0.009(4) -0.004(4) -0.002(4)
C29 0.048(6) 0.040(6) 0.193(17) -0.001(8) 0.037(8) 0.012(5)
C35 0.045(6) 0.031(5) 0.155(13) -0.003(6) 0.002(7) -0.016(4)
C30 0.044(5) 0.037(5) 0.094(8) 0.001(5) 0.022(5) -0.002(4)
C28 0.055(6) 0.030(5) 0.124(11) 0.004(6) 0.008(6) 0.005(5)
C38 0.057(7) 0.063(7) 0.127(11) -0.047(8) 0.004(7) -0.010(6)
N10 0.051(4) 0.042(4) 0.049(4) -0.002(3) 0.005(4) -0.010(3)
C4 0.070(7) 0.094(9) 0.059(7) -0.025(6) -0.037(6) 0.036(6)
N1 0.058(6) 0.103(9) 0.124(10) -0.040(8) -0.042(7) 0.030(6)
C2 0.057(7) 0.103(10) 0.104(10) -0.049(9) -0.032(7) 0.028(7)
C3 0.097(10) 0.088(10) 0.096(10) -0.018(8) -0.067(9) 0.028(8)
C37 0.074(8) 0.038(6) 0.131(12) -0.030(7) 0.010(8) -0.015(5)
C36 0.049(6) 0.035(6) 0.214(19) 0.001(8) 0.009(9) 0.000(5)
N18 0.063(5) 0.032(4) 0.086(7) -0.006(4) 0.025(5) -0.006(4)
N19 0.052(5) 0.046(5) 0.055(5) -0.016(4) 0.011(4) -0.010(4)
C39 0.043(4) 0.032(4) 0.042(4) -0.007(3) 0.018(4) -0.018(3)

loop_
_atom_type_symbol
_atom_type_description
_atom_type_scat_dispersion_real
_atom_type_scat_dispersion_imag
_atom_type_scat_source
C C 0.0033 0.0016 'International Tables Vol C Tables 4.2.6.8 and 6.1.1.4'
H H 0.0000 0.0000 'International Tables Vol C Tables 4.2.6.8 and 6.1.1.4'
N N 0.0061 0.0033 'International Tables Vol C Tables 4.2.6.8 and 6.1.1.4'
O O 0.0106 0.0060 'International Tables Vol C Tables 4.2.6.8 and 6.1.1.4'
Cu Cu 0.3201 1.2651 'International Tables Vol C Tables 4.2.6.8 and 6.1.1.4'

loop_
_geom_angle_atom_site_label_1
_geom_angle_atom_site_label_2
_geom_angle_atom_site_label_3
_geom_angle
_geom_angle_site_symmetry_1
_geom_angle_site_symmetry_3
N19 Cu3 N17 145.2(3) . .
N19 Cu3 N7 114.7(3) . .
N17 Cu3 N7 100.0(3) . .
N4 Cu4 N12 136.9(3) 1_456 .
N4 Cu4 N9 115.8(3) 1_456 1_455
N12 Cu4 N9 106.0(3) . 1_455
N6 Cu2 N13 167.4(3) . 2_566
N6 Cu2 Cu1 87.5(2) . .
N13 Cu2 Cu1 99.8(2) 2_566 .
N15 Cu1 N2 146.0(3) 2_566 .
N15 Cu1 N5 125.8(3) 2_566 .
N2 Cu1 N5 78.5(2) . .
N15 Cu1 Cu2 99.6(2) 2_566 .
N2 Cu1 Cu2 111.4(2) . .
N5 Cu1 Cu2 72.24(17) . .
C39 Cu5 N10 138.1(3) 2_576 2_467
C39 Cu5 N18 120.3(3) 2_576 .
N10 Cu5 N18 100.5(3) 2_467 .
C32 N15 C33 101.8(6) . .
C32 N15 Cu1 123.9(5) . 2_566
C33 N15 Cu1 133.3(5) . 2_566
C25 N12 N13 104.7(6) . .
C25 N12 Cu4 140.0(5) . .
N13 N12 Cu4 113.8(5) . .
C31 N14 C27 118.9(7) . .
C26 N13 N12 107.6(7) . .
C26 N13 Cu2 125.3(6) . 2_566
N12 N13 Cu2 127.0(5) . 2_566
C25 N11 C26 101.1(6) . .
N12 C25 N11 113.0(6) . .
N12 C25 C24 121.8(7) . .
N11 C25 C24 125.1(7) . .
N17 C33 N15 109.9(7) . .
N17 C33 C34 127.3(7) . .
N15 C33 C34 122.8(7) . .
N14 C31 C30 123.5(8) . .
N14 C31 C32 116.6(7) . .
C30 C31 C32 119.8(7) . .
C20 C24 C23 116.4(8) . .
C20 C24 C25 122.3(8) . .
C23 C24 C25 121.3(8) . .
N13 C26 N11 113.6(7) . .
N13 C26 C27 120.6(8) . .
N11 C26 C27 125.8(7) . .
N14 C27 C28 122.3(8) . .
N14 C27 C26 113.2(7) . .
C28 C27 C26 124.4(8) . .
N16 C32 N15 113.7(7) . .
N16 C32 C31 125.3(7) . .
N15 C32 C31 120.9(7) . .
C14 N7 N6 104.9(6) . .
C14 N7 Cu3 141.2(5) . .
N6 N7 Cu3 110.1(4) . .
C33 N17 N16 109.3(6) . .
C33 N17 Cu3 130.8(5) . .
N16 N17 Cu3 119.6(5) . .
C32 N16 N17 105.3(6) . .
C13 N6 N7 107.3(6) . .
C13 N6 Cu2 129.1(5) . .
N7 N6 Cu2 123.0(5) . .
C13 N8 C14 100.9(6) . .
C12 N5 C8 119.3(6) . .
C12 N5 Cu1 133.0(5) . .
C8 N5 Cu1 107.0(5) . .
N7 C14 N8 113.4(6) . .
N7 C14 C15 123.8(6) . .
N8 C14 C15 122.8(6) . .
N5 C8 C9 119.9(7) . .
N5 C8 C7 115.6(6) . .
C9 C8 C7 124.5(6) . .
C12 C11 C10 118.9(7) . .
C12 C11 H11 120.6 . .
C10 C11 H11 120.6 . .
N6 C13 N8 113.6(6) . .
N6 C13 C12 121.9(6) . .
N8 C13 C12 124.5(6) . .
N5 C12 C11 121.9(6) . .
N5 C12 C13 115.5(6) . .
C11 C12 C13 122.4(6) . .
C17 N9 C18 114.8(6) . .
C17 N9 Cu4 123.3(5) . 1_655
C18 N9 Cu4 118.9(5) . 1_655
C6 N3 N4 106.1(6) . .
C7 N4 N3 107.0(6) . .
C7 N4 Cu4 134.9(6) . 1_654
N3 N4 Cu4 116.5(5) . 1_654
C7 N2 C6 101.6(6) . .
C7 N2 Cu1 115.9(5) . .
C6 N2 Cu1 140.0(5) . .
C16 C15 C19 118.5(7) . .
C16 C15 C14 121.4(6) . .
C19 C15 C14 120.1(7) . .
N9 C18 C19 123.8(7) . .
N9 C18 H18 118.1 . .
C19 C18 H18 118.1 . .
C18 C19 C15 118.5(7) . .
C18 C19 H19 120.7 . .
C15 C19 H19 120.7 . .
C15 C16 C17 119.0(7) . .
C15 C16 H16 120.5 . .
C17 C16 H16 120.5 . .
N9 C17 C16 125.2(7) . .
N9 C17 H17 117.4 . .
C16 C17 H17 117.4 . .
N4 C7 N2 112.6(7) . .
N4 C7 C8 127.1(7) . .
N2 C7 C8 120.2(6) . .
C10 C9 C8 120.6(7) . .
C10 C9 H9 119.7 . .
C8 C9 H9 119.7 . .
C9 C10 C11 119.4(7) . .
C9 C10 H10 120.3 . .
C11 C10 H10 120.3 . .
C38 C34 C35 115.0(9) . .
C38 C34 C33 125.3(9) . .
C35 C34 C33 119.6(8) . .
N3 C6 N2 112.6(7) . .
N3 C6 C5 122.7(8) . .
N2 C6 C5 124.7(7) . .
N10 C21 C20 125.2(9) . .
N10 C21 H21 117.4 . .
C20 C21 H21 117.4 . .
C22 C23 C24 120.8(9) . .
C22 C23 H23 119.6 . .
C24 C23 H23 119.6 . .
N10 C22 C23 123.5(10) . .
N10 C22 H22 118.2 . .
C23 C22 H22 118.2 . .
C2 C1 C5 119.6(11) . .
C2 C1 H1 120.2 . .
C5 C1 H1 120.2 . .
C1 C5 C4 115.8(9) . .
C1 C5 C6 123.8(9) . .
C4 C5 C6 120.5(8) . .
C24 C20 C21 119.1(9) . .
C24 C20 H20 120.4 . .
C21 C20 H20 120.4 . .
C30 C29 C28 121.0(9) . .
C30 C29 H29 119.5 . .
C28 C29 H29 119.5 . .
C34 C35 C36 120.9(10) . .
C34 C35 H35 119.5 . .
C36 C35 H35 119.5 . .
C29 C30 C31 116.8(9) . .
C29 C30 H30 121.6 . .
C31 C30 H30 121.6 . .
C27 C28 C29 117.5(9) . .
C34 C38 C37 121.0(11) . .
C34 C38 H38 119.5 . .
C37 C38 H38 119.5 . .
C22 N10 C21 114.9(8) . .
C22 N10 Cu5 125.2(7) . 2_467
C21 N10 Cu5 119.8(6) . 2_467
C3 C4 C5 120.4(11) . .
C3 C4 H4 119.8 . .
C5 C4 H4 119.8 . .
C2 N1 C3 116.1(10) . .
N1 C2 C1 125.3(12) . .
N1 C2 H2 117.3 . .
C1 C2 H2 117.3 . .
N1 C3 C4 122.8(11) . .
N1 C3 H3 118.6 . .
C4 C3 H3 118.6 . .
N18 C37 C38 124.1(10) . .
N18 C37 H37 118.0 . .
C38 C37 H37 118.0 . .
N18 C36 C35 124.7(11) . .
N18 C36 H36 117.7 . .
C35 C36 H36 117.7 . .
C37 N18 C36 114.1(9) . .
C37 N18 Cu5 124.7(8) . .
C36 N18 Cu5 121.0(8) . .
C39 N19 Cu3 175.8(7) . .
N19 C39 Cu5 177.7(7) . 2_576

loop_
_geom_bond_atom_site_label_1
_geom_bond_atom_site_label_2
_geom_bond_distance
_geom_bond_site_symmetry_2
Cu3 N19 1.870(8) .
Cu3 N17 1.973(7) .
Cu3 N7 2.089(6) .
Cu4 N4 1.944(6) 1_456
Cu4 N12 1.967(7) .
Cu4 N9 2.038(7) 1_455
Cu2 N6 1.892(8) .
Cu2 N13 1.903(7) 2_566
Cu2 Cu1 2.701(2) .
Cu1 N15 1.932(6) 2_566
Cu1 N2 1.950(6) .
Cu1 N5 2.315(7) .
Cu5 C39 1.868(8) 2_576
Cu5 N10 2.015(8) 2_467
Cu5 N18 2.084(8) .
N15 C32 1.365(9) .
N15 C33 1.381(10) .
N15 Cu1 1.932(6) 2_566
N12 C25 1.353(10) .
N12 N13 1.378(9) .
N14 C31 1.340(10) .
N14 C27 1.362(10) .
N13 C26 1.298(10) .
N13 Cu2 1.903(7) 2_566
N11 C25 1.364(10) .
N11 C26 1.377(10) .
C25 C24 1.447(11) .
C33 N17 1.335(9) .
C33 C34 1.452(11) .
C31 C30 1.406(11) .
C31 C32 1.486(11) .
C24 C20 1.385(12) .
C24 C23 1.415(11) .
C26 C27 1.469(11) .
C27 C28 1.380(12) .
C32 N16 1.321(10) .
N7 C14 1.344(9) .
N7 N6 1.361(8) .
N17 N16 1.339(9) .
N6 C13 1.318(9) .
N8 C13 1.356(9) .
N8 C14 1.367(8) .
N5 C12 1.347(9) .
N5 C8 1.357(9) .
C14 C15 1.496(9) .
C8 C9 1.412(10) .
C8 C7 1.442(10) .
C11 C12 1.388(10) .
C11 C10 1.390(10) .
C11 H11 0.9300 .
C13 C12 1.474(9) .
N9 C17 1.347(9) .
N9 C18 1.356(11) .
N9 Cu4 2.038(7) 1_655
N3 C6 1.334(10) .
N3 N4 1.371(9) .
N4 C7 1.352(9) .
N4 Cu4 1.944(6) 1_654
N2 C7 1.355(9) .
N2 C6 1.401(10) .
C15 C16 1.350(11) .
C15 C19 1.409(9) .
C18 C19 1.389(11) .
C18 H18 0.9300 .
C19 H19 0.9300 .
C16 C17 1.388(10) .
C16 H16 0.9300 .
C17 H17 0.9300 .
C9 C10 1.344(11) .
C9 H9 0.9300 .
C10 H10 0.9300 .
C34 C38 1.352(14) .
C34 C35 1.366(13) .
C6 C5 1.447(12) .
C21 N10 1.369(13) .
C21 C20 1.384(13) .
C21 H21 0.9300 .
C23 C22 1.376(13) .
C23 H23 0.9300 .
C22 N10 1.350(12) .
C22 H22 0.9300 .
C1 C2 1.369(15) .
C1 C5 1.391(13) .
C1 H1 0.9300 .
C5 C4 1.421(13) .
C20 H20 0.9300 .
C29 C30 1.375(15) .
C29 C28 1.429(16) .
C29 H29 0.9300 .
C35 C36 1.370(15) .
C35 H35 0.9300 .
C30 H30 0.9300 .
C38 C37 1.393(14) .
C38 H38 0.9300 .
N10 Cu5 2.015(8) 2_467
C4 C3 1.371(15) .
C4 H4 0.9300 .
N1 C2 1.329(16) .
N1 C3 1.359(18) .
C2 H2 0.9300 .
C3 H3 0.9300 .
C37 N18 1.318(15) .
C37 H37 0.9300 .
C36 N18 1.332(16) .
C36 H36 0.9300 .
N19 C39 1.173(11) .
C39 Cu5 1.868(8) 2_576
